data_4328426
loop_
_publ_author_name
'Javier A. Cabeza'
'Pablo Garc\'ia-\'Alvarez'
'Diego Polo'

_publ_section_title
;
 Synthesis of Mixed Tin-Ruthenium and Tin-Germanium-Ruthenium Carbonyl
 Clusters from [Ru3(CO)12] and Diaminometalenes (M = Sn, Ge)
;
_journal_name_full 'Inorganic Chemistry'
_journal_page_first 2569
_journal_page_last 2576
_journal_paper_doi 10.1021/ic202532u
_journal_volume 51
_journal_year 2012
_chemical_formula_moiety 'C34 H72 N4 O10 Ru3 Si8 Sn2, C7 H8'
_chemical_formula_sum 'C41 H80 N4 O10 Ru3 Si8 Sn2'
_chemical_formula_weight 1554.40
_chemical_name_systematic
;
 ?
;
_space_group_IT_number 14
_symmetry_cell_setting monoclinic
_symmetry_space_group_name_Hall '-P 2yn'
_symmetry_space_group_name_H-M 'P 1 21/n 1'
_atom_sites_solution_hydrogens geom
_atom_sites_solution_primary direct
_atom_sites_solution_secondary difmap
_audit_creation_method SHELXL-97
_cell_angle_alpha 90.00
_cell_angle_beta 111.8420(10)
_cell_angle_gamma 90.00
_cell_formula_units_Z 4
_cell_length_a 15.4510(2)
_cell_length_b 22.2487(2)
_cell_length_c 19.9370(2)
_cell_measurement_reflns_used 19544
_cell_measurement_temperature 100(2)
_cell_measurement_theta_max 74.1759
_cell_measurement_theta_min 3.0788
_cell_volume 6361.64(13)
_computing_cell_refinement
;
CrysAlisPro, Oxford Diffraction Ltd.,
Version 1.171.34.36 (release 02-08-2010 CrysAlis171 .NET)
(compiled Aug  2 2010,13:00:58)
;
_computing_data_collection
;
CrysAlisPro, Oxford Diffraction Ltd.,
Version 1.171.34.36 (release 02-08-2010 CrysAlis171 .NET)
(compiled Aug  2 2010,13:00:58)
;
_computing_data_reduction
;
CrysAlisPro, Oxford Diffraction Ltd.,
Version 1.171.34.36 (release 02-08-2010 CrysAlis171 .NET)
(compiled Aug  2 2010,13:00:58)
;
_computing_molecular_graphics 'PLATON (Spek, 2008)'
_computing_publication_material 'SHELXL-97 (Sheldrick, 2008)'
_computing_structure_refinement 'SHELXL-97 (Sheldrick, 2008)'
_computing_structure_solution 'SIR-97 (Giacovazzo, 1999)'
_diffrn_ambient_temperature 100(2)
_diffrn_measured_fraction_theta_full 0.987
_diffrn_measured_fraction_theta_max 0.987
_diffrn_measurement_device_type 'Xcalibur, Onyx, Nova'
_diffrn_radiation_monochromator mirror
_diffrn_radiation_source 'Nova (Cu) X-ray Source'
_diffrn_radiation_type CuK\a
_diffrn_radiation_wavelength 1.54180
_diffrn_reflns_av_R_equivalents 0.0000
_diffrn_reflns_av_sigmaI/netI 0.0640
_diffrn_reflns_limit_h_max 17
_diffrn_reflns_limit_h_min -18
_diffrn_reflns_limit_k_max 27
_diffrn_reflns_limit_k_min 0
_diffrn_reflns_limit_l_max 24
_diffrn_reflns_limit_l_min 0
_diffrn_reflns_number 11914
_diffrn_reflns_theta_full 70.00
_diffrn_reflns_theta_max 70.00
_diffrn_reflns_theta_min 3.11
_exptl_absorpt_coefficient_mu 13.640
_exptl_absorpt_correction_T_max 0.2291
_exptl_absorpt_correction_T_min 0.1082
_exptl_absorpt_correction_type refdelf
_exptl_absorpt_process_details
;
Parkin S,Moezzi B & Hope H, (1995) J. Appl. Cryst. 28, 53-56
cubic fit to sin(theta)/lambda - 24 parameters
;
_exptl_crystal_colour orange
_exptl_crystal_density_diffrn 1.623
_exptl_crystal_description fragment
_exptl_crystal_F_000 3112
_exptl_crystal_size_max 0.2225
_exptl_crystal_size_mid 0.1784
_exptl_crystal_size_min 0.1059
_refine_diff_density_max 1.741
_refine_diff_density_min -1.511
_refine_diff_density_rms 0.199
_refine_ls_extinction_method none
_refine_ls_goodness_of_fit_ref 1.043
_refine_ls_hydrogen_treatment constr
_refine_ls_matrix_type full
_refine_ls_number_parameters 638
_refine_ls_number_reflns 11914
_refine_ls_number_restraints 0
_refine_ls_restrained_S_all 1.043
_refine_ls_R_factor_all 0.0586
_refine_ls_R_factor_gt 0.0539
_refine_ls_shift/su_max 0.001
_refine_ls_shift/su_mean 0.000
_refine_ls_structure_factor_coef Fsqd
_refine_ls_weighting_details 'calc w=1/[\s^2^(Fo^2^)+(0.1002P)^2^+0.0000P] where P=(Fo^2^+2Fc^2^)/3'
_refine_ls_weighting_scheme calc
_refine_ls_wR_factor_gt 0.1407
_refine_ls_wR_factor_ref 0.1472
_reflns_number_gt 10611
_reflns_number_total 11914
_reflns_threshold_expression >2\s(I)
_cod_data_source_file ic202532u_si_003.cif
_cod_data_source_block pc10b
_cod_original_cell_volume 6361.63(12)
_cod_original_sg_symbol_H-M 'P 21/n'
_cod_database_code 4328426

loop_
_symmetry_equiv_pos_as_xyz
'x, y, z'
'-x+1/2, y+1/2, -z+1/2'
'-x, -y, -z'
'x-1/2, -y-1/2, z-1/2'

loop_
_atom_site_label
_atom_site_type_symbol
_atom_site_fract_x
_atom_site_fract_y
_atom_site_fract_z
_atom_site_U_iso_or_equiv
_atom_site_adp_type
_atom_site_occupancy
_atom_site_symmetry_multiplicity
_atom_site_calc_flag
_atom_site_refinement_flags
C1 C 0.1217(4) 0.1346(3) 0.5175(3) 0.0465(13) Uani 1 1 d .
H1A H 0.1640 0.1637 0.5088 0.070 Uiso 1 1 calc R
H1B H 0.0601 0.1375 0.4788 0.070 Uiso 1 1 calc R
H1C H 0.1465 0.0939 0.5184 0.070 Uiso 1 1 calc R
C3 C 0.1157(5) 0.2357(3) 0.6109(4) 0.0547(15) Uani 1 1 d .
H3A H 0.1006 0.2494 0.6520 0.082 Uiso 1 1 calc R
H3B H 0.0703 0.2523 0.5660 0.082 Uiso 1 1 calc R
H3C H 0.1784 0.2495 0.6169 0.082 Uiso 1 1 calc R
C4 C -0.0088(4) 0.1256(3) 0.5945(4) 0.0504(14) Uani 1 1 d .
H4A H -0.0123 0.0817 0.5901 0.076 Uiso 1 1 calc R
H4B H -0.0540 0.1438 0.5507 0.076 Uiso 1 1 calc R
H4C H -0.0232 0.1380 0.6364 0.076 Uiso 1 1 calc R
C5 C 0.2751(4) 0.2156(3) 0.7980(3) 0.0475(13) Uani 1 1 d .
H5A H 0.3398 0.2053 0.8055 0.071 Uiso 1 1 calc R
H5B H 0.2720 0.2302 0.8434 0.071 Uiso 1 1 calc R
H5C H 0.2529 0.2470 0.7610 0.071 Uiso 1 1 calc R
C6 C 0.2447(4) 0.0890(3) 0.8392(3) 0.0430(12) Uani 1 1 d .
H6A H 0.2052 0.0532 0.8252 0.064 Uiso 1 1 calc R
H6B H 0.2435 0.1049 0.8847 0.064 Uiso 1 1 calc R
H6C H 0.3088 0.0785 0.8456 0.064 Uiso 1 1 calc R
C7 C 0.3969(4) -0.1248(3) 0.7732(3) 0.0429(12) Uani 1 1 d .
H7A H 0.3538 -0.1487 0.7334 0.064 Uiso 1 1 calc R
H7B H 0.4266 -0.1509 0.8152 0.064 Uiso 1 1 calc R
H7C H 0.4448 -0.1071 0.7581 0.064 Uiso 1 1 calc R
C8 C 0.4177(4) -0.0225(3) 0.8764(3) 0.0435(12) Uani 1 1 d .
H8A H 0.4558 0.0038 0.8590 0.065 Uiso 1 1 calc R
H8B H 0.4580 -0.0516 0.9109 0.065 Uiso 1 1 calc R
H8C H 0.3845 0.0017 0.9002 0.065 Uiso 1 1 calc R
C9 C 0.2533(5) -0.1004(3) 0.8401(3) 0.0484(14) Uani 1 1 d .
H9A H 0.2243 -0.0694 0.8597 0.073 Uiso 1 1 calc R
H9B H 0.2906 -0.1273 0.8791 0.073 Uiso 1 1 calc R
H9C H 0.2046 -0.1237 0.8033 0.073 Uiso 1 1 calc R
C10 C 0.1607(4) -0.1308(3) 0.6533(3) 0.0455(13) Uani 1 1 d .
H10A H 0.2109 -0.1402 0.6360 0.068 Uiso 1 1 calc R
H10B H 0.1008 -0.1437 0.6171 0.068 Uiso 1 1 calc R
H10C H 0.1718 -0.1520 0.6988 0.068 Uiso 1 1 calc R
C11 C 0.1197(4) -0.0176(3) 0.5741(3) 0.0476(14) Uani 1 1 d .
H11A H 0.1093 0.0258 0.5748 0.071 Uiso 1 1 calc R
H11B H 0.0616 -0.0374 0.5437 0.071 Uiso 1 1 calc R
H11C H 0.1681 -0.0254 0.5545 0.071 Uiso 1 1 calc R
C12 C 0.0649(4) -0.0294(3) 0.7036(4) 0.0526(15) Uani 1 1 d .
H12A H 0.0772 -0.0508 0.7492 0.079 Uiso 1 1 calc R
H12B H 0.0041 -0.0418 0.6684 0.079 Uiso 1 1 calc R
H12C H 0.0645 0.0140 0.7120 0.079 Uiso 1 1 calc R
C13 C 0.7057(4) 0.3525(3) 0.8558(3) 0.0470(13) Uani 1 1 d .
H13A H 0.7446 0.3322 0.9005 0.071 Uiso 1 1 calc R
H13B H 0.6675 0.3832 0.8668 0.071 Uiso 1 1 calc R
H13C H 0.7457 0.3716 0.8336 0.071 Uiso 1 1 calc R
C14 C 0.5602(4) 0.3367(3) 0.7052(3) 0.0435(12) Uani 1 1 d .
H14A H 0.5999 0.3426 0.6772 0.065 Uiso 1 1 calc R
H14B H 0.5401 0.3758 0.7167 0.065 Uiso 1 1 calc R
H14C H 0.5053 0.3129 0.6767 0.065 Uiso 1 1 calc R
C15 C 0.5433(4) 0.2763(3) 0.8352(3) 0.0407(11) Uani 1 1 d .
H15A H 0.5219 0.2348 0.8232 0.061 Uiso 1 1 calc R
H15B H 0.4897 0.3035 0.8177 0.061 Uiso 1 1 calc R
H15C H 0.5740 0.2803 0.8877 0.061 Uiso 1 1 calc R
C16 C 0.8302(4) 0.1964(3) 0.7143(4) 0.0507(14) Uani 1 1 d .
H16A H 0.8365 0.1568 0.7373 0.076 Uiso 1 1 calc R
H16B H 0.8895 0.2077 0.7105 0.076 Uiso 1 1 calc R
H16C H 0.7814 0.1947 0.6659 0.076 Uiso 1 1 calc R
C17 C 0.8934(4) 0.2578(4) 0.8606(4) 0.0568(17) Uani 1 1 d .
H17A H 0.8824 0.2920 0.8875 0.085 Uiso 1 1 calc R
H17B H 0.9532 0.2632 0.8548 0.085 Uiso 1 1 calc R
H17C H 0.8948 0.2206 0.8873 0.085 Uiso 1 1 calc R
C18 C 0.7941(5) 0.3258(3) 0.7197(4) 0.0504(14) Uani 1 1 d .
H18A H 0.7501 0.3215 0.6697 0.076 Uiso 1 1 calc R
H18B H 0.8564 0.3347 0.7200 0.076 Uiso 1 1 calc R
H18C H 0.7738 0.3587 0.7431 0.076 Uiso 1 1 calc R
C19 C 0.8850(5) 0.1094(4) 1.0114(3) 0.0568(17) Uani 1 1 d .
H19A H 0.9166 0.0713 1.0109 0.085 Uiso 1 1 calc R
H19B H 0.8791 0.1145 1.0583 0.085 Uiso 1 1 calc R
H19C H 0.9214 0.1428 1.0033 0.085 Uiso 1 1 calc R
C20 C 0.7132(4) 0.1816(3) 0.9483(3) 0.0459(13) Uani 1 1 d .
H20A H 0.7474 0.2148 0.9372 0.069 Uiso 1 1 calc R
H20B H 0.7163 0.1856 0.9981 0.069 Uiso 1 1 calc R
H20C H 0.6479 0.1827 0.9151 0.069 Uiso 1 1 calc R
C21 C 0.6977(4) 0.0474(3) 0.9588(3) 0.0454(13) Uani 1 1 d .
H21A H 0.6379 0.0428 0.9183 0.068 Uiso 1 1 calc R
H21B H 0.6864 0.0574 1.0027 0.068 Uiso 1 1 calc R
H21C H 0.7327 0.0096 0.9662 0.068 Uiso 1 1 calc R
C22 C 0.8514(5) -0.0213(3) 0.8882(4) 0.0556(15) Uani 1 1 d .
H22A H 0.8651 -0.0143 0.9397 0.083 Uiso 1 1 calc R
H22B H 0.8987 -0.0480 0.8827 0.083 Uiso 1 1 calc R
H22C H 0.7897 -0.0399 0.8661 0.083 Uiso 1 1 calc R
C23 C 0.8391(4) 0.0316(3) 0.7477(4) 0.0523(15) Uani 1 1 d .
H23A H 0.7912 0.0004 0.7296 0.079 Uiso 1 1 calc R
H23B H 0.8986 0.0163 0.7478 0.079 Uiso 1 1 calc R
H23C H 0.8206 0.0671 0.7165 0.079 Uiso 1 1 calc R
C24 C 0.9725(4) 0.0851(3) 0.8827(4) 0.0507(14) Uani 1 1 d .
H24A H 0.9731 0.1252 0.8625 0.076 Uiso 1 1 calc R
H24B H 1.0165 0.0590 0.8717 0.076 Uiso 1 1 calc R
H24C H 0.9907 0.0881 0.9352 0.076 Uiso 1 1 calc R
C25 C 0.3742(7) 0.1315(4) 1.0442(5) 0.081(3) Uani 1 1 d .
H25A H 0.4337 0.1478 1.0453 0.121 Uiso 1 1 calc R
H25B H 0.3558 0.0974 1.0108 0.121 Uiso 1 1 calc R
H25C H 0.3811 0.1182 1.0928 0.121 Uiso 1 1 calc R
C26 C 0.3013(5) 0.1791(4) 1.0194(4) 0.0560(16) Uani 1 1 d .
C27 C 0.3221(4) 0.2374(3) 1.0086(4) 0.0548(16) Uani 1 1 d .
H27 H 0.3850 0.2479 1.0172 0.066 Uiso 1 1 calc R
C28 C 0.2537(6) 0.2813(4) 0.9854(4) 0.0640(18) Uani 1 1 d .
H28 H 0.2699 0.3212 0.9777 0.077 Uiso 1 1 calc R
C29 C 0.1634(6) 0.2675(4) 0.9736(4) 0.0631(18) Uani 1 1 d .
H29 H 0.1163 0.2974 0.9580 0.076 Uiso 1 1 calc R
C30 C 0.1417(5) 0.2090(4) 0.9849(4) 0.0589(17) Uani 1 1 d .
H30 H 0.0787 0.1989 0.9763 0.071 Uiso 1 1 calc R
C31 C 0.2083(5) 0.1651(4) 1.0080(4) 0.0594(17) Uani 1 1 d .
H31 H 0.1918 0.1255 1.0164 0.071 Uiso 1 1 calc R
C301 C 0.4824(3) 0.1207(2) 0.8351(3) 0.0348(10) Uani 1 1 d .
C302 C 0.4286(3) 0.1825(2) 0.7059(3) 0.0323(10) Uani 1 1 d .
C303 C 0.5343(3) 0.0247(2) 0.7717(3) 0.0337(10) Uani 1 1 d .
C101 C 0.2869(4) 0.0340(2) 0.5046(3) 0.0394(11) Uani 1 1 d .
C102 C 0.3481(4) 0.1438(2) 0.5599(3) 0.0354(11) Uani 1 1 d .
C103 C 0.4122(4) -0.0229(2) 0.6164(3) 0.0326(10) Uani 1 1 d .
C204 C 0.4774(4) 0.0701(2) 0.5352(3) 0.0341(10) Uani 1 1 d .
C201 C 0.6696(4) 0.1027(3) 0.5960(3) 0.0420(12) Uani 1 1 d .
C202 C 0.5459(4) 0.1829(2) 0.6068(3) 0.0339(10) Uani 1 1 d .
C203 C 0.6110(3) 0.0158(2) 0.6612(3) 0.0338(10) Uani 1 1 d .
C501 C 0.0832(4) 0.1692(3) 0.7666(4) 0.0522(15) Uani 1 1 d .
H50A H 0.0571 0.2011 0.7309 0.078 Uiso 1 1 calc R
H50B H 0.0896 0.1838 0.8146 0.078 Uiso 1 1 calc R
H50C H 0.0416 0.1343 0.7539 0.078 Uiso 1 1 calc R
N1 N 0.1965(3) 0.1203(2) 0.6840(2) 0.0341(9) Uani 1 1 d .
N2 N 0.2672(3) -0.01948(19) 0.7232(2) 0.0337(9) Uani 1 1 d .
N3 N 0.6909(3) 0.23460(19) 0.7777(2) 0.0328(8) Uani 1 1 d .
N4 N 0.7685(3) 0.1017(2) 0.8511(2) 0.0373(9) Uani 1 1 d .
O301 O 0.4837(3) 0.1310(2) 0.8912(2) 0.0440(9) Uani 1 1 d .
O302 O 0.3955(3) 0.22771(19) 0.6859(2) 0.0424(9) Uani 1 1 d .
O303 O 0.5670(3) -0.02034(19) 0.7921(2) 0.0428(9) Uani 1 1 d .
O101 O 0.2303(3) 0.0185(2) 0.4524(2) 0.0516(11) Uani 1 1 d .
O102 O 0.3287(3) 0.19051(19) 0.5392(2) 0.0479(10) Uani 1 1 d .
O103 O 0.4233(3) -0.07321(19) 0.6276(2) 0.0453(9) Uani 1 1 d .
O204 O 0.4737(3) 0.0646(2) 0.4768(2) 0.0457(9) Uani 1 1 d .
O201 O 0.7243(4) 0.1033(2) 0.5702(3) 0.0551(11) Uani 1 1 d .
O202 O 0.5321(3) 0.23125(19) 0.5876(2) 0.0457(9) Uani 1 1 d .
O203 O 0.6333(3) -0.03187(19) 0.6754(2) 0.0446(9) Uani 1 1 d .
Ru3 Ru 0.48165(2) 0.104095(16) 0.741122(18) 0.02852(11) Uani 1 1 d .
Ru1 Ru 0.38376(3) 0.061386(16) 0.589729(19) 0.02981(11) Uani 1 1 d .
Ru2 Ru 0.57477(3) 0.099046(17) 0.634576(19) 0.03042(11) Uani 1 1 d .
Si1 Si 0.11150(10) 0.15118(7) 0.60667(8) 0.0371(3) Uani 1 1 d .
Si2 Si 0.20005(10) 0.14718(7) 0.76743(8) 0.0368(3) Uani 1 1 d .
Si3 Si 0.33108(10) -0.06371(6) 0.79782(8) 0.0357(3) Uani 1 1 d .
Si4 Si 0.15790(10) -0.04786(7) 0.66816(8) 0.0372(3) Uani 1 1 d .
Si5 Si 0.62754(9) 0.29575(6) 0.79124(7) 0.0353(3) Uani 1 1 d .
Si6 Si 0.79809(10) 0.25361(7) 0.77021(8) 0.0389(3) Uani 1 1 d .
Si7 Si 0.76628(10) 0.10884(7) 0.93813(8) 0.0391(3) Uani 1 1 d .
Si8 Si 0.85249(10) 0.05262(7) 0.84218(8) 0.0395(3) Uani 1 1 d .
Sn1 Sn 0.30438(2) 0.061607(14) 0.689459(16) 0.02867(10) Uani 1 1 d .
Sn2 Sn 0.65827(2) 0.143910(14) 0.769169(16) 0.02972(10) Uani 1 1 d .

loop_
_atom_site_aniso_label
_atom_site_aniso_U_11
_atom_site_aniso_U_22
_atom_site_aniso_U_33
_atom_site_aniso_U_23
_atom_site_aniso_U_13
_atom_site_aniso_U_12
C1 0.047(3) 0.045(3) 0.043(3) 0.003(2) 0.013(2) 0.005(3)
C3 0.061(4) 0.031(3) 0.065(4) 0.006(3) 0.015(3) 0.006(3)
C4 0.036(3) 0.054(4) 0.056(3) 0.001(3) 0.011(2) 0.002(3)
C5 0.046(3) 0.042(3) 0.052(3) -0.016(3) 0.015(2) -0.007(2)
C6 0.047(3) 0.049(3) 0.037(3) -0.009(2) 0.020(2) -0.004(2)
C7 0.047(3) 0.038(3) 0.044(3) 0.009(2) 0.016(2) 0.006(2)
C8 0.046(3) 0.046(3) 0.037(2) 0.001(2) 0.014(2) 0.000(2)
C9 0.051(3) 0.049(3) 0.047(3) 0.010(2) 0.020(3) -0.005(3)
C10 0.043(3) 0.032(3) 0.058(3) 0.000(2) 0.015(2) -0.004(2)
C11 0.051(3) 0.034(3) 0.045(3) -0.002(2) 0.004(2) -0.007(2)
C12 0.031(3) 0.055(4) 0.070(4) -0.004(3) 0.017(3) 0.000(2)
C13 0.050(3) 0.040(3) 0.051(3) -0.011(2) 0.018(3) -0.005(2)
C14 0.045(3) 0.035(3) 0.050(3) 0.002(2) 0.017(2) 0.005(2)
C15 0.044(3) 0.036(3) 0.048(3) -0.013(2) 0.023(2) -0.002(2)
C16 0.045(3) 0.049(4) 0.067(4) -0.007(3) 0.031(3) -0.003(3)
C17 0.033(3) 0.072(5) 0.056(3) 0.008(3) 0.006(2) -0.004(3)
C18 0.052(3) 0.047(3) 0.056(3) 0.007(3) 0.025(3) -0.004(3)
C19 0.046(3) 0.070(5) 0.043(3) 0.004(3) 0.003(3) -0.009(3)
C20 0.052(3) 0.046(3) 0.039(3) -0.006(2) 0.017(2) -0.001(3)
C21 0.045(3) 0.050(3) 0.038(3) 0.007(2) 0.012(2) -0.003(3)
C22 0.052(3) 0.040(3) 0.072(4) 0.011(3) 0.019(3) 0.007(3)
C23 0.039(3) 0.057(4) 0.060(3) -0.002(3) 0.016(3) 0.013(3)
C24 0.030(2) 0.059(4) 0.059(3) -0.001(3) 0.012(2) -0.001(3)
C25 0.073(5) 0.077(6) 0.070(5) -0.010(4) 0.001(4) 0.001(5)
C26 0.052(3) 0.062(4) 0.049(3) -0.006(3) 0.012(3) -0.003(3)
C27 0.044(3) 0.055(4) 0.068(4) -0.012(3) 0.024(3) -0.011(3)
C28 0.073(4) 0.058(4) 0.066(4) -0.002(3) 0.031(4) -0.003(4)
C29 0.063(4) 0.061(4) 0.062(4) -0.014(3) 0.019(3) 0.000(3)
C30 0.046(3) 0.065(4) 0.062(4) -0.016(3) 0.016(3) -0.010(3)
C31 0.058(4) 0.061(4) 0.057(4) -0.011(3) 0.019(3) -0.013(3)
C301 0.029(2) 0.036(3) 0.039(3) -0.002(2) 0.0121(19) -0.0025(19)
C302 0.034(2) 0.028(3) 0.034(2) -0.0021(19) 0.0120(18) 0.000(2)
C303 0.037(2) 0.034(3) 0.033(2) -0.003(2) 0.0159(19) -0.004(2)
C101 0.050(3) 0.027(3) 0.038(3) 0.001(2) 0.012(2) 0.001(2)
C102 0.039(3) 0.028(3) 0.034(2) -0.0015(19) 0.0083(19) 0.000(2)
C103 0.041(2) 0.029(3) 0.033(2) 0.0004(18) 0.0194(19) 0.001(2)
C204 0.041(3) 0.033(3) 0.029(2) -0.0065(18) 0.0143(19) 0.003(2)
C201 0.047(3) 0.037(3) 0.048(3) 0.002(2) 0.025(2) 0.010(2)
C202 0.040(2) 0.032(3) 0.034(2) -0.0010(19) 0.0189(19) 0.004(2)
C203 0.035(2) 0.029(3) 0.037(2) -0.0017(19) 0.0127(19) 0.002(2)
C501 0.047(3) 0.058(4) 0.061(4) -0.009(3) 0.031(3) 0.004(3)
N1 0.034(2) 0.032(2) 0.038(2) -0.0037(17) 0.0150(16) 0.0033(17)
N2 0.0330(19) 0.025(2) 0.038(2) -0.0015(16) 0.0083(16) -0.0042(16)
N3 0.0291(19) 0.028(2) 0.041(2) -0.0022(16) 0.0126(16) -0.0031(16)
N4 0.032(2) 0.039(2) 0.036(2) 0.0048(17) 0.0069(16) -0.0016(17)
O301 0.045(2) 0.057(2) 0.0343(19) -0.0120(17) 0.0193(16) -0.0066(18)
O302 0.046(2) 0.036(2) 0.0425(19) -0.0024(16) 0.0133(16) -0.0012(17)
O303 0.051(2) 0.036(2) 0.0425(19) 0.0053(16) 0.0184(16) 0.0056(18)
O101 0.063(3) 0.041(2) 0.0364(19) -0.0070(16) 0.0017(18) -0.0048(19)
O102 0.052(2) 0.033(2) 0.046(2) 0.0014(17) 0.0045(17) 0.0006(18)
O103 0.056(2) 0.035(2) 0.050(2) 0.0022(17) 0.0266(19) 0.0048(18)
O204 0.051(2) 0.052(2) 0.036(2) -0.0041(16) 0.0178(17) -0.0032(18)
O201 0.066(3) 0.049(3) 0.070(3) 0.008(2) 0.048(3) 0.009(2)
O202 0.058(2) 0.037(2) 0.047(2) 0.0027(17) 0.0255(18) -0.0002(18)
O203 0.046(2) 0.038(2) 0.046(2) -0.0005(17) 0.0128(16) 0.0034(17)
Ru3 0.02817(19) 0.0298(2) 0.02792(18) -0.00268(12) 0.01086(14) -0.00104(13)
Ru1 0.0335(2) 0.0280(2) 0.02721(18) -0.00168(12) 0.01039(14) 0.00128(13)
Ru2 0.0338(2) 0.0296(2) 0.02990(19) -0.00080(13) 0.01419(14) 0.00182(13)
Si1 0.0321(6) 0.0330(7) 0.0430(7) -0.0005(5) 0.0102(5) 0.0039(5)
Si2 0.0340(6) 0.0379(8) 0.0413(7) -0.0071(6) 0.0174(5) 0.0000(5)
Si3 0.0373(7) 0.0344(7) 0.0353(6) 0.0041(5) 0.0134(5) -0.0013(5)
Si4 0.0329(6) 0.0320(7) 0.0436(7) -0.0013(6) 0.0106(5) -0.0040(5)
Si5 0.0361(6) 0.0317(7) 0.0381(6) -0.0048(5) 0.0138(5) -0.0014(5)
Si6 0.0317(6) 0.0372(7) 0.0489(7) 0.0021(6) 0.0161(6) -0.0038(6)
Si7 0.0371(7) 0.0415(8) 0.0342(7) 0.0010(5) 0.0080(5) -0.0045(6)
Si8 0.0341(7) 0.0350(7) 0.0465(7) 0.0014(6) 0.0114(6) 0.0023(6)
Sn1 0.02804(17) 0.02779(18) 0.02968(16) -0.00196(10) 0.01016(12) -0.00046(11)
Sn2 0.02791(16) 0.03057(19) 0.03102(17) -0.00110(11) 0.01137(12) -0.00046(11)

loop_
_atom_type_symbol
_atom_type_description
_atom_type_scat_dispersion_real
_atom_type_scat_dispersion_imag
_atom_type_scat_source
C C 0.0181 0.0091 'International Tables Vol C Tables 4.2.6.8 and 6.1.1.4'
H H 0.0000 0.0000 'International Tables Vol C Tables 4.2.6.8 and 6.1.1.4'
N N 0.0311 0.0180 'International Tables Vol C Tables 4.2.6.8 and 6.1.1.4'
O O 0.0492 0.0322 'International Tables Vol C Tables 4.2.6.8 and 6.1.1.4'
Ru Ru 0.0552 3.2960 'International Tables Vol C Tables 4.2.6.8 and 6.1.1.4'
Si Si 0.2541 0.3302 'International Tables Vol C Tables 4.2.6.8 and 6.1.1.4'
Sn Sn 0.0259 5.4591 'International Tables Vol C Tables 4.2.6.8 and 6.1.1.4'

loop_
_geom_angle_atom_site_label_1
_geom_angle_atom_site_label_2
_geom_angle_atom_site_label_3
_geom_angle
C27 C26 C31 118.1(7)
C27 C26 C25 122.0(7)
C31 C26 C25 119.9(8)
C26 C27 C28 121.6(7)
C29 C28 C27 120.2(8)
C28 C29 C30 118.7(8)
C31 C30 C29 121.9(7)
C30 C31 C26 119.5(7)
O301 C301 Ru3 179.3(5)
O302 C302 Ru3 178.0(5)
O303 C303 Ru3 177.1(5)
O101 C101 Ru1 177.8(6)
O102 C102 Ru1 175.9(5)
O103 C103 Ru1 175.0(5)
O204 C204 Ru2 137.5(5)
O204 C204 Ru1 136.4(4)
Ru2 C204 Ru1 86.00(18)
O201 C201 Ru2 176.8(6)
O202 C202 Ru2 175.5(5)
O203 C203 Ru2 178.1(5)
Si2 N1 Si1 116.8(2)
Si2 N1 Sn1 115.0(2)
Si1 N1 Sn1 127.8(2)
Si3 N2 Si4 115.9(2)
Si3 N2 Sn1 128.8(2)
Si4 N2 Sn1 115.3(2)
Si5 N3 Si6 114.9(2)
Si5 N3 Sn2 129.4(2)
Si6 N3 Sn2 115.7(2)
Si8 N4 Si7 116.3(2)
Si8 N4 Sn2 128.2(3)
Si7 N4 Sn2 114.9(2)
C301 Ru3 C302 91.6(2)
C301 Ru3 C303 91.1(2)
C302 Ru3 C303 177.3(2)
C301 Ru3 Sn1 94.43(15)
C302 Ru3 Sn1 86.85(15)
C303 Ru3 Sn1 92.74(15)
C301 Ru3 Sn2 95.49(15)
C302 Ru3 Sn2 92.17(15)
C303 Ru3 Sn2 87.76(15)
Sn1 Ru3 Sn2 170.059(17)
C301 Ru3 Ru2 151.72(15)
C302 Ru3 Ru2 91.56(15)
C303 Ru3 Ru2 86.12(15)
Sn1 Ru3 Ru2 113.803(15)
Sn2 Ru3 Ru2 56.309(12)
C301 Ru3 Ru1 150.68(15)
C302 Ru3 Ru1 86.20(14)
C303 Ru3 Ru1 91.31(14)
Sn1 Ru3 Ru1 56.269(12)
Sn2 Ru3 Ru1 113.802(15)
Ru2 Ru3 Ru1 57.595(12)
C101 Ru1 C102 89.4(2)
C101 Ru1 C103 87.6(2)
C102 Ru1 C103 176.7(2)
C101 Ru1 C204 91.9(2)
C102 Ru1 C204 85.8(2)
C103 Ru1 C204 95.8(2)
C101 Ru1 Sn1 103.65(19)
C102 Ru1 Sn1 93.94(17)
C103 Ru1 Sn1 85.34(14)
C204 Ru1 Sn1 164.47(13)
C101 Ru1 Ru2 138.54(19)
C102 Ru1 Ru2 87.82(16)
C103 Ru1 Ru2 95.40(15)
C204 Ru1 Ru2 46.66(13)
Sn1 Ru1 Ru2 117.809(15)
C101 Ru1 Ru3 160.23(19)
C102 Ru1 Ru3 89.34(15)
C103 Ru1 Ru3 92.98(14)
C204 Ru1 Ru3 107.70(13)
Sn1 Ru1 Ru3 56.772(11)
Ru2 Ru1 Ru3 61.102(12)
C201 Ru2 C203 87.9(2)
C201 Ru2 C202 88.5(2)
C203 Ru2 C202 176.3(2)
C201 Ru2 C204 91.2(2)
C203 Ru2 C204 89.9(2)
C202 Ru2 C204 91.0(2)
C201 Ru2 Sn2 103.42(19)
C203 Ru2 Sn2 95.63(15)
C202 Ru2 Sn2 84.39(15)
C204 Ru2 Sn2 164.50(14)
C201 Ru2 Ru1 138.35(19)
C203 Ru2 Ru1 88.01(15)
C202 Ru2 Ru1 95.23(16)
C204 Ru2 Ru1 47.34(15)
Sn2 Ru2 Ru1 118.235(16)
C201 Ru2 Ru3 160.14(19)
C203 Ru2 Ru3 90.44(15)
C202 Ru2 Ru3 92.65(15)
C204 Ru2 Ru3 108.58(15)
Sn2 Ru2 Ru3 57.044(11)
Ru1 Ru2 Ru3 61.302(12)
N1 Si1 C4 112.2(3)
N1 Si1 C1 117.2(2)
C4 Si1 C1 104.3(3)
N1 Si1 C3 110.5(3)
C4 Si1 C3 109.0(3)
C1 Si1 C3 103.0(3)
N1 Si2 C6 111.4(2)
N1 Si2 C501 113.2(3)
C6 Si2 C501 105.7(3)
N1 Si2 C5 112.6(3)
C6 Si2 C5 107.9(3)
C501 Si2 C5 105.6(3)
N2 Si3 C7 112.1(2)
N2 Si3 C8 115.9(2)
C7 Si3 C8 106.6(3)
N2 Si3 C9 111.8(3)
C7 Si3 C9 107.5(3)
C8 Si3 C9 102.3(3)
N2 Si4 C12 112.4(3)
N2 Si4 C11 111.7(3)
C12 Si4 C11 107.5(3)
N2 Si4 C10 112.4(2)
C12 Si4 C10 110.0(3)
C11 Si4 C10 102.3(3)
N3 Si5 C15 114.7(2)
N3 Si5 C14 112.8(2)
C15 Si5 C14 107.1(3)
N3 Si5 C13 111.8(2)
C15 Si5 C13 102.5(3)
C14 Si5 C13 107.2(3)
N3 Si6 C17 111.0(3)
N3 Si6 C16 110.5(2)
C17 Si6 C16 108.8(3)
N3 Si6 C18 113.8(3)
C17 Si6 C18 109.4(3)
C16 Si6 C18 102.9(3)
N4 Si7 C20 111.0(3)
N4 Si7 C21 111.9(3)
C20 Si7 C21 107.7(3)
N4 Si7 C19 113.4(3)
C20 Si7 C19 104.6(3)
C21 Si7 C19 107.8(3)
N4 Si8 C24 111.5(3)
N4 Si8 C23 116.6(2)
C24 Si8 C23 104.6(3)
N4 Si8 C22 110.6(3)
C24 Si8 C22 108.3(3)
C23 Si8 C22 104.7(3)
N2 Sn1 N1 104.35(18)
N2 Sn1 Ru1 119.55(12)
N1 Sn1 Ru1 122.42(12)
N2 Sn1 Ru3 122.74(11)
N1 Sn1 Ru3 118.41(12)
Ru1 Sn1 Ru3 66.959(13)
N3 Sn2 N4 105.65(17)
N3 Sn2 Ru2 116.99(12)
N4 Sn2 Ru2 124.01(13)
N3 Sn2 Ru3 121.92(11)
N4 Sn2 Ru3 118.50(13)
Ru2 Sn2 Ru3 66.647(13)

loop_
_geom_bond_atom_site_label_1
_geom_bond_atom_site_label_2
_geom_bond_distance
C1 Si1 1.879(6)
C3 Si1 1.883(6)
C4 Si1 1.872(6)
C5 Si2 1.873(6)
C6 Si2 1.861(6)
C7 Si3 1.870(6)
C8 Si3 1.877(6)
C9 Si3 1.891(6)
C10 Si4 1.872(6)
C11 Si4 1.869(6)
C12 Si4 1.868(7)
C13 Si5 1.885(6)
C14 Si5 1.878(6)
C15 Si5 1.870(6)
C16 Si6 1.877(7)
C17 Si6 1.858(6)
C18 Si6 1.885(6)
C19 Si7 1.872(6)
C20 Si7 1.860(6)
C21 Si7 1.868(6)
C22 Si8 1.886(7)
C23 Si8 1.876(7)
C24 Si8 1.870(6)
C25 C26 1.490(12)
C26 C27 1.372(11)
C26 C31 1.402(10)
C27 C28 1.386(11)
C28 C29 1.361(12)
C29 C30 1.384(12)
C30 C31 1.368(11)
C301 O301 1.134(7)
C301 Ru3 1.906(5)
C302 O302 1.132(7)
C302 Ru3 1.944(5)
C303 O303 1.128(7)
C303 Ru3 1.945(5)
C101 O101 1.136(7)
C101 Ru1 1.897(5)
C102 O102 1.118(7)
C102 Ru1 1.942(5)
C103 O103 1.142(7)
C103 Ru1 1.954(5)
C204 O204 1.151(7)
C204 Ru2 2.094(5)
C204 Ru1 2.117(5)
C201 O201 1.141(8)
C201 Ru2 1.892(6)
C202 O202 1.134(7)
C202 Ru2 1.951(5)
C203 O203 1.119(7)
C203 Ru2 1.950(5)
C501 Si2 1.865(6)
N1 Si2 1.749(4)
N1 Si1 1.751(4)
N1 Sn1 2.088(4)
N2 Si3 1.750(4)
N2 Si4 1.754(4)
N2 Sn1 2.080(4)
N3 Si5 1.755(4)
N3 Si6 1.769(4)
N3 Sn2 2.071(4)
N4 Si8 1.755(5)
N4 Si7 1.755(5)
N4 Sn2 2.093(4)
Ru3 Sn1 2.7124(4)
Ru3 Sn2 2.7220(5)
Ru3 Ru2 2.9782(5)
Ru3 Ru1 2.9839(5)
Ru1 Sn1 2.6967(5)
Ru1 Ru2 2.8721(5)
Ru2 Sn2 2.6991(5)
